data_7056333
loop_
_publ_author_name
'Chang, Yi-Xin'
'Wang, Wen-Min'
'Zhang, Ru-Xia'
'Shen, Hai-Yun'
'Zhou, Xiao-Pu'
'Wang, Ni-Ni'
'Cui, Jian-Zhong'
'Gao, Hong-Ling'

_publ_section_title
;
 Dinuclear Ln(iii) complexes constructed from an 8-hydroxyquinoline Schiff
 base derivative with different terminal groups show differing slow
 magnetic relaxation
;
_journal_name_full 'New J. Chem.'
_journal_paper_doi 10.1039/C6NJ04035G
_journal_year 2017
_chemical_formula_moiety 'C56 H40.34 Er2 F12 N4 O10'
_chemical_formula_sum 'C56 H46 Er2 F12 N4 O10'
_chemical_formula_weight 1497.49
_space_group_crystal_system monoclinic
_space_group_IT_number 14
_space_group_name_Hall '-P 2ybc'
_space_group_name_H-M_alt 'P 1 21/c 1'
_symmetry_space_group_name_Hall '-P 2ybc'
_symmetry_space_group_name_H-M 'P 1 21/c 1'
_atom_sites_solution_hydrogens geom
_atom_sites_solution_primary direct
_audit_creation_date 2017-04-26
_audit_creation_method
;
Olex2 1.2
(compiled 2017.03.28 svn.r3405 for OlexSys, GUI svn.r5335)
;
_audit_update_record
;
2017-04-28 deposited with the CCDC.
2017-05-04 downloaded from the CCDC.
;
_cell_angle_alpha 90
_cell_angle_beta 114.753(2)
_cell_angle_gamma 90
_cell_formula_units_Z 2
_cell_length_a 12.2757(11)
_cell_length_b 22.0146(18)
_cell_length_c 11.4203(11)
_cell_measurement_reflns_used 7871
_cell_measurement_temperature 113.15
_cell_measurement_theta_max 27.5
_cell_measurement_theta_min 3.3
_cell_volume 2802.7(4)
_computing_cell_refinement 'CrystalClear-SM Expert 2.1 b42 (Rigaku, 2015)'
_computing_data_collection CrystalClear
_computing_data_reduction CrystalClear
_computing_molecular_graphics 'Olex2 (Dolomanov et al., 2009)'
_computing_publication_material 'Olex2 (Dolomanov et al., 2009)'
_computing_structure_refinement 'ShelXL (Sheldrick, 2015)'
_computing_structure_solution 'ShelXS (Sheldrick, 2008)'
_diffrn_ambient_temperature 113.15
_diffrn_measured_fraction_theta_full 0.995
_diffrn_measured_fraction_theta_max 0.985
_diffrn_measurement_device_type "'Rigaku Xtalab P200"
_diffrn_measurement_method '\w scans'
_diffrn_radiation_monochromator confocal
_diffrn_radiation_type MoK\a
_diffrn_radiation_wavelength 0.71073
_diffrn_reflns_av_R_equivalents 0.0267
_diffrn_reflns_av_unetI/netI 0.0220
_diffrn_reflns_Laue_measured_fraction_full 0.995
_diffrn_reflns_Laue_measured_fraction_max 0.985
_diffrn_reflns_limit_h_max 10
_diffrn_reflns_limit_h_min -15
_diffrn_reflns_limit_k_max 28
_diffrn_reflns_limit_k_min -28
_diffrn_reflns_limit_l_max 14
_diffrn_reflns_limit_l_min -14
_diffrn_reflns_number 28004
_diffrn_reflns_point_group_measured_fraction_full 0.995
_diffrn_reflns_point_group_measured_fraction_max 0.985
_diffrn_reflns_theta_full 25.242
_diffrn_reflns_theta_max 27.532
_diffrn_reflns_theta_min 3.324
_diffrn_standards_decay_% 0
_diffrn_standards_interval_count 0
_diffrn_standards_interval_time 0
_diffrn_standards_number 0
_exptl_absorpt_coefficient_mu 3.075
_exptl_absorpt_correction_T_max 1.000
_exptl_absorpt_correction_T_min 0.832
_exptl_absorpt_correction_type multi-scan
_exptl_absorpt_process_details 'REQAB (Rigaku, 1998)'
_exptl_crystal_colour Colorless
_exptl_crystal_density_diffrn 1.774
_exptl_crystal_density_method "'not measured'"
_exptl_crystal_description Prism
_exptl_crystal_F_000 1468
_exptl_crystal_size_max 0.2
_exptl_crystal_size_mid 0.16
_exptl_crystal_size_min 0.14
_refine_diff_density_max 1.044
_refine_diff_density_min -1.346
_refine_diff_density_rms 0.097
_refine_ls_extinction_method none
_refine_ls_goodness_of_fit_ref 1.441
_refine_ls_hydrogen_treatment constr
_refine_ls_matrix_type full
_refine_ls_number_parameters 498
_refine_ls_number_reflns 6362
_refine_ls_number_restraints 170
_refine_ls_restrained_S_all 1.440
_refine_ls_R_factor_all 0.0559
_refine_ls_R_factor_gt 0.0494
_refine_ls_shift/su_max 0.020
_refine_ls_shift/su_mean 0.000
_refine_ls_structure_factor_coef Fsqd
_refine_ls_weighting_details 'w=1/[\s^2^(Fo^2^)+(0.0121P)^2^+10.8620P] where P=(Fo^2^+2Fc^2^)/3'
_refine_ls_weighting_scheme calc
_refine_ls_wR_factor_gt 0.1032
_refine_ls_wR_factor_ref 0.1048
_reflns_Friedel_coverage 0.000
_reflns_number_gt 5708
_reflns_number_total 6362
_reflns_threshold_expression 'I > 2\s(I)'
_cod_data_source_file c6nj04035g2.cif
_cod_data_source_block 10
_cod_database_code 7056333
_shelx_shelxl_version_number 2014/8
_shelx_space_group_comment
;
The symmetry employed for this shelxl refinement is uniquely defined
by the following loop, which should always be used as a source of
symmetry information in preference to the above space-group names.
They are only intended as comments.
;
_shelx_estimated_absorpt_t_max 0.673
_shelx_estimated_absorpt_t_min 0.578
_olex2_refinement_description
;There are disorders in the -CF3 and -CH3 groups of the ligand
1. Fixed Uiso
 At 1.2 times of:
  All C(H) groups, All C(H,H) groups
 At 1.5 times of:
  All C(H,H,H) groups
2. Restrained distances
 C24-C25 = C24A-C25
 1.5 with sigma of 0.01
 C19-F1' = C19-F2' = C19-F3' = C19A-F1'A = C19A-F2'A = C19A-F3'A
 1.35 with sigma of 0.01
 C24-F4 = C24-F5 = C24-F6 = C24A-F4A = C24A-F5A = C24A-F6A
 1.35 with sigma of 0.01
 C14-C17 = C14'-C17'
 1.5 with sigma of 0.01
 C17'-C18' = C17-C18
 1.54 with sigma of 0.01
 F1'-F2' \\sim F1'-F3' \\sim F2'-F3' \\sim F1'A-F2'A \\sim F1'A-F3'A \\sim
F2'A-F3'A
 with sigma of 0.01
 N2-C11 \\sim N2-C11'
 with sigma of 0.01
 F4-F5 \\sim F4-F6 \\sim F5-F6 \\sim F4A-F5A \\sim F4A-F6A \\sim F5A-F6A
 with sigma of 0.01
 F1-F2 \\sim F1-F3 \\sim F2-F3
 with sigma of 0.01
3. Restrained planarity
 N2, C11', C12', C13', C14', C15', C16', C17'
 with sigma of 0.01
 N2, C11, C12, C13, C14, C15, C16, C17
 with sigma of 0.01
4. Uiso/Uaniso restraints and constraints
Uanis(C17) \\sim Ueq, Uanis(C18) \\sim Ueq, Uanis(C17') \\sim Ueq, Uanis(C18')
\\sim Ueq: with sigma of 0.01 and sigma for terminal atoms of 0.02
Uanis(C24) \\sim Ueq, Uanis(F4) \\sim Ueq, Uanis(F5) \\sim Ueq, Uanis(F6) \\sim
Ueq, Uanis(C24A) \\sim Ueq, Uanis(F4A) \\sim Ueq, Uanis(F5A) \\sim Ueq,
Uanis(F6A) \\sim Ueq: with sigma of 0.01 and sigma for terminal atoms of 0.02
Uanis(F1') \\sim Ueq, Uanis(F2') \\sim Ueq, Uanis(F3') \\sim Ueq, Uanis(F1'A)
\\sim Ueq, Uanis(F2'A) \\sim Ueq, Uanis(F3'A) \\sim Ueq: with sigma of 0.01 and
sigma for terminal atoms of 0.02
Uanis(C24) = Uanis(C24A)
Uanis(C17) = Uanis(C17')
Uanis(C16) = Uanis(C16')
Uanis(C15) = Uanis(C15')
Uanis(C14) = Uanis(C14')
Uanis(C13) = Uanis(C13')
Uanis(C12) = Uanis(C12')
Uanis(C11) = Uanis(C11')
Uanis(F1') = Uanis(F1'A)
Uanis(C19) = Uanis(C19A)
5. Others
 Sof(F4')=Sof(F5')=Sof(F6')=1-FVAR(1)
 Sof(F4)=Sof(F5)=Sof(F6)=Sof(F4A)=Sof(F5A)=Sof(F6A)=0.5*FVAR(2)
 Sof(H28A)=Sof(H28B)=Sof(H28C)=FVAR(1)
 Sof(H23A)=Sof(H23B)=Sof(H23C)=1-FVAR(2)
 Sof(F1')=Sof(F2')=Sof(F3')=Sof(F1'A)=Sof(F2'A)=Sof(F3'A)=0.5*(1-FVAR(3))
 Sof(F1)=Sof(F2)=Sof(F3)=FVAR(2)
 Sof(C11')=Sof(C12')=Sof(H12')=Sof(C13')=Sof(H13')=Sof(C14')=Sof(C15')=
 Sof(H15')=Sof(C16')=Sof(H16')=Sof(C17')=Sof(H17C)=Sof(H17D)=Sof(C18')=
 Sof(H18D)=Sof(H18E)=Sof(H18F)=1-FVAR(3)
 Sof(C11)=Sof(C12)=Sof(H12)=Sof(C13)=Sof(H13)=Sof(C14)=Sof(C15)=Sof(H15)=
 Sof(C16)=Sof(H16)=Sof(C17)=Sof(H17A)=Sof(H17B)=Sof(C18)=Sof(H18A)=Sof(H18B)=
 Sof(H18C)=FVAR(3)
 Fixed Sof: C24(0.5) C24A(0.5) C19(0.5) C19A(0.5)
6.a Secondary CH2 refined with riding coordinates:
 C17(H17A,H17B), C17'(H17C,H17D)
6.b Me refined with riding coordinates:
 C23(H23A,H23B,H23C), C28(H28A,H28B,H28C)
6.c Aromatic/amide H refined with riding coordinates:
 C3(H3), C4(H4), C5(H5), C7(H7), C8(H8), C10(H10), C21(H21), C26(H26),
 C12(H12), C13(H13), C15(H15), C16(H16), C12'(H12'), C13'(H13'), C15'(H15'),
 C16'(H16')
6.d Fitted hexagon refined as free rotating group:
 C11(C12,C13,C14,C15,C16), C11'(C12',C13',C14',C15',C16')
6.e Idealised Me refined as rotating group:
 C18(H18A,H18B,H18C), C18'(H18D,H18E,H18F)
;
_olex2_submission_special_instructions 'No special instructions were received'

loop_
_space_group_symop_operation_xyz
'x, y, z'
'-x, y+1/2, -z+1/2'
'-x, -y, -z'
'x, -y-1/2, z-1/2'

loop_
_atom_site_label
_atom_site_type_symbol
_atom_site_fract_x
_atom_site_fract_y
_atom_site_fract_z
_atom_site_U_iso_or_equiv
_atom_site_adp_type
_atom_site_occupancy
_atom_site_site_symmetry_order
_atom_site_calc_flag
_atom_site_refinement_flags_posn
_atom_site_refinement_flags_adp
_atom_site_refinement_flags_occupancy
_atom_site_disorder_assembly
_atom_site_disorder_group
Er1 Er 0.57583(2) 0.06691(2) 0.60820(3) 0.04008(9) Uani 1 1 d . . . . .
O1 O 0.4473(3) 0.03703(18) 0.3970(4) 0.0418(10) Uani 1 1 d . . . . .
O2 O 0.6781(4) 0.0962(2) 0.4859(5) 0.0509(11) Uani 1 1 d . . . . .
O3 O 0.7716(4) 0.0377(2) 0.7171(4) 0.0466(11) Uani 1 1 d . . . . .
O4 O 0.3848(4) 0.0754(2) 0.6031(5) 0.0520(12) Uani 1 1 d . . . . .
O5 O 0.5966(4) 0.0654(2) 0.8176(5) 0.0536(11) Uani 1 1 d . . . . .
N1 N 0.4742(4) 0.1539(2) 0.4753(6) 0.0457(13) Uani 1 1 d . . . . .
N2 N 0.6381(5) 0.1772(2) 0.7174(6) 0.0482(13) Uani 1 1 d D . . . .
C1 C 0.4035(5) 0.1418(3) 0.3512(7) 0.0461(16) Uani 1 1 d . . . . .
C2 C 0.3909(5) 0.0803(3) 0.3082(7) 0.0404(14) Uani 1 1 d . . . . .
C3 C 0.3227(6) 0.0692(3) 0.1798(8) 0.0544(17) Uani 1 1 d . . . . .
H3 H 0.3158 0.0287 0.1489 0.065 Uiso 1 1 calc R . . . .
C4 C 0.2629(6) 0.1157(3) 0.0929(8) 0.0568(18) Uani 1 1 d . . . . .
H4 H 0.2143 0.1059 0.0053 0.068 Uiso 1 1 calc R . . . .
C5 C 0.2734(7) 0.1747(3) 0.1322(8) 0.066(2) Uani 1 1 d . . . . .
H5 H 0.2329 0.2057 0.0719 0.079 Uiso 1 1 calc R . . . .
C6 C 0.3437(6) 0.1895(3) 0.2613(8) 0.060(2) Uani 1 1 d . . . . .
C7 C 0.3579(7) 0.2491(3) 0.3121(9) 0.075(3) Uani 1 1 d . . . . .
H7 H 0.3177 0.2820 0.2572 0.090 Uiso 1 1 calc R . . . .
C8 C 0.4280(7) 0.2596(3) 0.4376(9) 0.077(3) Uani 1 1 d . . . . .
H8 H 0.4369 0.2997 0.4710 0.092 Uiso 1 1 calc R . . . .
C9 C 0.4877(6) 0.2110(3) 0.5190(9) 0.060(2) Uani 1 1 d . . . . .
C10 C 0.5737(6) 0.2206(3) 0.6492(8) 0.061(2) Uani 1 1 d . . . . .
H10 H 0.5829 0.2601 0.6856 0.073 Uiso 1 1 calc R . . . .
C20 C 0.7786(6) 0.0860(4) 0.4857(8) 0.0571(18) Uani 1 1 d . . . . .
C21 C 0.8737(6) 0.0562(4) 0.5870(8) 0.0580(19) Uani 1 1 d . . . . .
H21 H 0.9483 0.0519 0.5812 0.070 Uiso 1 1 calc R . . . .
C22 C 0.8628(6) 0.0335(3) 0.6928(7) 0.0507(17) Uani 1 1 d . . . . .
C23 C 0.9686(7) 0.0010(5) 0.7964(10) 0.076(3) Uani 1 1 d . . . . .
H23A H 1.0354 -0.0005 0.7708 0.115 Uiso 0.405(8) 1 calc R . P A 2
H23B H 0.9935 0.0230 0.8781 0.115 Uiso 0.405(8) 1 calc R . P A 2
H23C H 0.9449 -0.0405 0.8069 0.115 Uiso 0.405(8) 1 calc R . P A 2
C25 C 0.3436(5) 0.0841(3) 0.6841(8) 0.0499(17) Uani 1 1 d D . . . .
C26 C 0.4092(7) 0.0835(3) 0.8199(8) 0.0554(19) Uani 1 1 d . . . . .
H26 H 0.3681 0.0899 0.8733 0.066 Uiso 1 1 calc R . . . .
C27 C 0.5319(7) 0.0740(3) 0.8765(7) 0.0521(17) Uani 1 1 d . . . . .
C28 C 0.5976(8) 0.0749(4) 1.0220(8) 0.067(2) Uani 1 1 d . . . . .
H28A H 0.5401 0.0818 1.0596 0.101 Uiso 0.652(7) 1 calc R . P B 1
H28B H 0.6381 0.0359 1.0522 0.101 Uiso 0.652(7) 1 calc R . P B 1
H28C H 0.6572 0.1077 1.0483 0.101 Uiso 0.652(7) 1 calc R . P B 1
F1 F 1.0583(7) -0.0049(5) 0.7607(11) 0.132(5) Uani 0.595(8) 1 d D . P A 1
F2 F 0.9413(8) -0.0484(5) 0.8206(12) 0.147(6) Uani 0.595(8) 1 d D . P A 1
F3 F 1.0117(9) 0.0352(6) 0.8966(10) 0.142(5) Uani 0.595(8) 1 d D . P A 1
C24 C 0.2126(9) 0.0933(8) 0.6469(15) 0.055(3) Uani 0.5 1 d D U P B -1
F4 F 0.184(2) 0.1424(8) 0.570(2) 0.092(7) Uani 0.326(3) 1 d D U P B -1
F5 F 0.176(3) 0.1053(12) 0.739(2) 0.090(9) Uani 0.326(3) 1 d D U P B -1
F6 F 0.1536(19) 0.0471(7) 0.5798(18) 0.086(7) Uani 0.326(3) 1 d D U P B -1
C24A C 0.2137(9) 0.1052(7) 0.6148(14) 0.055(3) Uani 0.5 1 d D U P B -2
F4A F 0.205(2) 0.1604(6) 0.556(2) 0.067(6) Uani 0.326(3) 1 d D U P B -2
F5A F 0.162(2) 0.1158(11) 0.6972(19) 0.073(6) Uani 0.326(3) 1 d D U P B -2
F6A F 0.1387(15) 0.0693(6) 0.5235(15) 0.063(5) Uani 0.326(3) 1 d D U P B -2
C11 C 0.7243(16) 0.1889(9) 0.8482(5) 0.0462(18) Uani 0.633(14) 1 d D . P C 1
C12 C 0.830(2) 0.1551(8) 0.8990(16) 0.068(3) Uani 0.633(14) 1 d G . P C 1
H12 H 0.8440 0.1248 0.8480 0.082 Uiso 0.633(14) 1 calc R . P C 1
C13 C 0.9137(15) 0.1657(8) 1.0244(18) 0.079(5) Uani 0.633(14) 1 d G . P C 1
H13 H 0.9856 0.1425 1.0591 0.094 Uiso 0.633(14) 1 calc R . P C 1
C14 C 0.8925(14) 0.2100(9) 1.0990(6) 0.068(4) Uani 0.633(14) 1 d DG . P C 1
C15 C 0.7873(17) 0.2439(9) 1.0482(15) 0.080(6) Uani 0.633(14) 1 d G . P C 1
H15 H 0.7728 0.2742 1.0991 0.096 Uiso 0.633(14) 1 calc R . P C 1
C16 C 0.7032(12) 0.2333(10) 0.9228(16) 0.079(4) Uani 0.633(14) 1 d G . P C 1
H16 H 0.6313 0.2564 0.8881 0.094 Uiso 0.633(14) 1 calc R . P C 1
C17 C 0.9852(14) 0.2212(7) 1.2361(11) 0.088(4) Uani 0.633(14) 1 d D U P C 1
H17A H 1.0455 0.1882 1.2627 0.105 Uiso 0.633(14) 1 calc R . P C 1
H17B H 0.9455 0.2214 1.2958 0.105 Uiso 0.633(14) 1 calc R . P C 1
C18 C 1.0472(14) 0.2823(6) 1.2434(16) 0.094(6) Uani 0.633(14) 1 d D U P C 1
H18A H 1.0796 0.2835 1.1782 0.141 Uiso 0.633(14) 1 calc GR . P C 1
H18B H 1.1127 0.2872 1.3293 0.141 Uiso 0.633(14) 1 calc GR . P C 1
H18C H 0.9890 0.3152 1.2273 0.141 Uiso 0.633(14) 1 calc GR . P C 1
C19 C 0.8052(18) 0.1157(11) 0.378(3) 0.081(6) Uani 0.5 1 d D . P A -1
F1' F 0.714(2) 0.1452(16) 0.289(5) 0.086(7) Uani 0.202(4) 1 d D U P A -1
F2' F 0.835(2) 0.0673(11) 0.326(3) 0.092(9) Uani 0.202(4) 1 d D U P A -1
F3' F 0.901(2) 0.1523(12) 0.432(3) 0.106(10) Uani 0.202(4) 1 d D U P A -1
C19A C 0.7984(18) 0.0946(12) 0.368(3) 0.081(6) Uani 0.5 1 d D . P A -2
F1'A F 0.729(3) 0.1423(14) 0.315(6) 0.086(7) Uani 0.202(4) 1 d D U P A -2
F2'A F 0.763(2) 0.0462(11) 0.290(3) 0.098(10) Uani 0.202(4) 1 d D U P A -2
F3'A F 0.9133(18) 0.1075(13) 0.393(3) 0.094(9) Uani 0.202(4) 1 d D U P A -2
F4' F 0.6552(12) 0.1290(5) 1.0577(12) 0.068(4) Uani 0.348(7) 1 d . . P B 2
F5' F 0.6813(11) 0.0330(5) 1.0618(11) 0.059(3) Uani 0.348(7) 1 d . . P B 2
F6' F 0.5274(12) 0.0684(7) 1.0787(12) 0.068(4) Uani 0.348(7) 1 d . . P B 2
C11' C 0.729(3) 0.1959(17) 0.8407(7) 0.0462(18) Uani 0.367(14) 1 d D . P C 2
C12' C 0.833(4) 0.1615(15) 0.890(3) 0.068(3) Uani 0.367(14) 1 d G . P C 2
H12' H 0.8419 0.1278 0.8422 0.082 Uiso 0.367(14) 1 calc R . P C 2
C13' C 0.925(3) 0.1764(16) 1.008(3) 0.079(5) Uani 0.367(14) 1 d G . P C 2
H13' H 0.9969 0.1529 1.0414 0.094 Uiso 0.367(14) 1 calc R . P C 2
C14' C 0.913(2) 0.2257(16) 1.0773(11) 0.068(4) Uani 0.367(14) 1 d DG . P C 2
C15' C 0.808(3) 0.2601(16) 1.028(3) 0.080(6) Uani 0.367(14) 1 d G . P C 2
H15' H 0.7999 0.2938 1.0758 0.096 Uiso 0.367(14) 1 calc R . P C 2
C16' C 0.716(2) 0.2452(18) 0.910(3) 0.079(4) Uani 0.367(14) 1 d G . P C 2
H16' H 0.6449 0.2687 0.8767 0.094 Uiso 0.367(14) 1 calc R . P C 2
C17' C 1.012(2) 0.2427(12) 1.2057(15) 0.088(4) Uani 0.367(14) 1 d D U P C 2
H17C H 0.9870 0.2797 1.2372 0.105 Uiso 0.367(14) 1 calc R . P C 2
H17D H 1.0839 0.2533 1.1916 0.105 Uiso 0.367(14) 1 calc R . P C 2
C18' C 1.048(4) 0.1947(18) 1.312(4) 0.19(2) Uani 0.367(14) 1 d D U P C 2
H18D H 0.9816 0.1882 1.3370 0.280 Uiso 0.367(14) 1 calc GR . P C 2
H18E H 1.1188 0.2087 1.3870 0.280 Uiso 0.367(14) 1 calc GR . P C 2
H18F H 1.0666 0.1565 1.2802 0.280 Uiso 0.367(14) 1 calc GR . P C 2

loop_
_atom_site_aniso_label
_atom_site_aniso_U_11
_atom_site_aniso_U_22
_atom_site_aniso_U_33
_atom_site_aniso_U_23
_atom_site_aniso_U_13
_atom_site_aniso_U_12
Er1 0.02895(14) 0.03466(14) 0.05686(18) -0.00113(14) 0.01819(12) 0.00284(12)
O1 0.033(2) 0.037(2) 0.056(3) 0.001(2) 0.020(2) 0.0017(17)
O2 0.033(2) 0.060(3) 0.059(3) 0.005(2) 0.018(2) -0.001(2)
O3 0.031(2) 0.051(3) 0.056(3) -0.001(2) 0.016(2) 0.0044(19)
O4 0.037(2) 0.050(3) 0.073(3) -0.010(2) 0.027(2) -0.002(2)
O5 0.051(3) 0.049(3) 0.065(3) -0.010(2) 0.029(2) 0.003(2)
N1 0.031(3) 0.037(3) 0.060(4) -0.003(2) 0.011(3) 0.000(2)
N2 0.036(3) 0.043(3) 0.060(4) -0.004(3) 0.015(3) 0.000(2)
C1 0.033(3) 0.037(3) 0.062(4) 0.006(3) 0.014(3) 0.004(2)
C2 0.031(3) 0.036(3) 0.053(4) 0.002(3) 0.017(3) 0.003(2)
C3 0.042(4) 0.049(4) 0.077(5) -0.007(4) 0.029(4) -0.002(3)
C4 0.047(4) 0.059(4) 0.056(5) 0.007(4) 0.013(3) 0.005(3)
C5 0.046(4) 0.052(4) 0.080(6) 0.019(4) 0.007(4) 0.006(3)
C6 0.044(4) 0.042(4) 0.080(6) 0.015(4) 0.013(4) 0.006(3)
C7 0.057(5) 0.040(4) 0.095(7) 0.011(4) -0.001(5) 0.010(3)
C8 0.059(5) 0.036(4) 0.101(7) -0.004(4) 0.000(5) 0.006(3)
C9 0.045(4) 0.034(3) 0.094(6) -0.005(4) 0.021(4) 0.005(3)
C10 0.046(4) 0.045(4) 0.078(6) -0.012(4) 0.012(4) 0.000(3)
C20 0.042(4) 0.069(5) 0.062(5) -0.009(4) 0.024(4) -0.008(3)
C21 0.036(3) 0.068(5) 0.075(5) -0.003(4) 0.028(4) 0.002(3)
C22 0.030(3) 0.053(4) 0.065(5) -0.013(3) 0.015(3) 0.000(3)
C23 0.038(4) 0.095(7) 0.091(7) 0.007(6) 0.021(5) 0.012(4)
C25 0.045(4) 0.036(3) 0.078(5) -0.014(3) 0.035(4) -0.008(3)
C26 0.061(5) 0.040(4) 0.081(6) -0.006(3) 0.046(4) -0.008(3)
C27 0.066(5) 0.029(3) 0.071(5) -0.005(3) 0.039(4) -0.005(3)
C28 0.085(6) 0.047(4) 0.074(6) 0.004(4) 0.039(5) 0.003(4)
F1 0.048(5) 0.205(13) 0.147(10) 0.066(9) 0.044(6) 0.067(7)
F2 0.054(6) 0.103(8) 0.237(15) 0.101(9) 0.014(7) 0.018(5)
F3 0.093(8) 0.174(12) 0.092(8) -0.021(8) -0.027(6) 0.050(8)
C24 0.047(4) 0.070(6) 0.058(6) -0.008(5) 0.032(4) -0.004(4)
F4 0.034(9) 0.130(16) 0.104(14) -0.001(12) 0.022(9) 0.010(11)
F5 0.079(13) 0.113(15) 0.104(14) -0.025(12) 0.062(12) 0.008(10)
F6 0.055(9) 0.088(12) 0.118(14) -0.030(10) 0.039(10) -0.014(9)
C24A 0.047(4) 0.070(6) 0.058(6) -0.008(5) 0.032(4) -0.004(4)
F4A 0.044(10) 0.057(8) 0.095(12) -0.019(8) 0.024(8) 0.005(7)
F5A 0.051(10) 0.094(12) 0.095(13) -0.026(11) 0.050(10) -0.013(9)
F6A 0.038(7) 0.056(8) 0.096(11) -0.028(8) 0.029(8) -0.014(7)
C11 0.042(4) 0.044(6) 0.047(4) -0.022(3) 0.014(3) -0.005(3)
C12 0.070(6) 0.055(6) 0.063(6) -0.010(5) 0.009(4) 0.013(4)
C13 0.077(7) 0.056(9) 0.077(8) -0.007(6) 0.007(6) 0.014(6)
C14 0.083(9) 0.064(12) 0.060(7) -0.007(6) 0.032(6) -0.010(6)
C15 0.076(10) 0.100(14) 0.075(9) -0.031(9) 0.041(7) -0.004(9)
C16 0.055(6) 0.095(11) 0.088(8) -0.031(7) 0.031(6) 0.002(6)
C17 0.094(7) 0.074(7) 0.086(7) -0.003(5) 0.028(5) -0.009(5)
C18 0.081(10) 0.096(11) 0.080(10) -0.007(9) 0.009(8) -0.015(8)
C19 0.058(6) 0.109(19) 0.082(9) 0.015(11) 0.036(6) -0.011(9)
F1' 0.094(9) 0.096(9) 0.075(16) 0.030(9) 0.042(8) -0.004(7)
F2' 0.100(17) 0.129(18) 0.072(14) -0.011(13) 0.058(13) 0.013(14)
F3' 0.101(16) 0.118(18) 0.110(17) 0.036(14) 0.054(13) -0.014(14)
C19A 0.058(6) 0.109(19) 0.082(9) 0.015(11) 0.036(6) -0.011(9)
F1'A 0.094(9) 0.096(9) 0.075(16) 0.030(9) 0.042(8) -0.004(7)
F2'A 0.098(16) 0.106(17) 0.081(15) 0.002(13) 0.028(13) -0.003(14)
F3'A 0.083(14) 0.121(17) 0.100(16) 0.015(14) 0.059(13) -0.010(13)
F4' 0.077(9) 0.049(7) 0.061(8) 0.001(6) 0.010(7) -0.005(6)
F5' 0.072(8) 0.061(7) 0.042(7) 0.010(5) 0.021(6) 0.019(6)
F6' 0.068(8) 0.092(10) 0.059(8) -0.008(7) 0.041(7) -0.003(7)
C11' 0.042(4) 0.044(6) 0.047(4) -0.022(3) 0.014(3) -0.005(3)
C12' 0.070(6) 0.055(6) 0.063(6) -0.010(5) 0.009(4) 0.013(4)
C13' 0.077(7) 0.056(9) 0.077(8) -0.007(6) 0.007(6) 0.014(6)
C14' 0.083(9) 0.064(12) 0.060(7) -0.007(6) 0.032(6) -0.010(6)
C15' 0.076(10) 0.100(14) 0.075(9) -0.031(9) 0.041(7) -0.004(9)
C16' 0.055(6) 0.095(11) 0.088(8) -0.031(7) 0.031(6) 0.002(6)
C17' 0.094(7) 0.074(7) 0.086(7) -0.003(5) 0.028(5) -0.009(5)
C18' 0.19(3) 0.17(3) 0.17(3) -0.014(18) 0.048(18) -0.039(18)

loop_
_atom_type_symbol
_atom_type_description
_atom_type_scat_dispersion_real
_atom_type_scat_dispersion_imag
_atom_type_scat_source
C C 0.0033 0.0016 'International Tables Vol C Tables 4.2.6.8 and 6.1.1.4'
H H 0.0000 0.0000 'International Tables Vol C Tables 4.2.6.8 and 6.1.1.4'
F F 0.0171 0.0103 'International Tables Vol C Tables 4.2.6.8 and 6.1.1.4'
Er Er -0.2586 4.9576 'International Tables Vol C Tables 4.2.6.8 and 6.1.1.4'
N N 0.0061 0.0033 'International Tables Vol C Tables 4.2.6.8 and 6.1.1.4'
O O 0.0106 0.0060 'International Tables Vol C Tables 4.2.6.8 and 6.1.1.4'

loop_
_geom_angle_atom_site_label_1
_geom_angle_atom_site_label_2
_geom_angle_atom_site_label_3
_geom_angle
_geom_angle_site_symmetry_1
_geom_angle_site_symmetry_3
O1 Er1 Er1 35.93(11) 3_656 3_656
O1 Er1 Er1 35.01(10) . 3_656
O1 Er1 O1 70.94(17) 3_656 .
O1 Er1 O2 110.58(16) 3_656 .
O1 Er1 O4 88.12(15) 3_656 .
O1 Er1 N1 137.62(16) 3_656 .
O1 Er1 N1 68.48(16) . .
O1 Er1 N2 131.69(15) . .
O1 Er1 N2 156.44(16) 3_656 .
O2 Er1 Er1 93.73(12) . 3_656
O2 Er1 O1 76.17(15) . .
O2 Er1 O4 138.90(17) . .
O2 Er1 N1 70.90(17) . .
O2 Er1 N2 84.74(16) . .
O3 Er1 Er1 104.67(11) . 3_656
O3 Er1 O1 79.93(15) . 3_656
O3 Er1 O1 125.37(15) . .
O3 Er1 O2 72.33(16) . .
O3 Er1 O4 148.62(17) . .
O3 Er1 O5 78.24(16) . .
O3 Er1 N1 134.99(17) . .
O3 Er1 N2 88.38(16) . .
O4 Er1 Er1 80.33(11) . 3_656
O4 Er1 O1 76.20(15) . .
O4 Er1 N1 70.93(17) . .
O4 Er1 N2 91.51(15) . .
O5 Er1 Er1 118.52(12) . 3_656
O5 Er1 O1 142.82(15) . .
O5 Er1 O1 88.37(16) . 3_656
O5 Er1 O2 140.96(17) . .
O5 Er1 O4 72.47(17) . .
O5 Er1 N1 117.66(18) . .
O5 Er1 N2 69.14(17) . .
N1 Er1 Er1 102.75(13) . 3_656
N1 Er1 N2 63.37(17) . .
N2 Er1 Er1 165.77(12) . 3_656
Er1 O1 Er1 109.05(17) 3_656 .
C2 O1 Er1 119.0(4) . .
C2 O1 Er1 131.4(4) . 3_656
C20 O2 Er1 136.8(5) . .
C22 O3 Er1 136.6(5) . .
C25 O4 Er1 135.6(4) . .
C27 O5 Er1 137.6(5) . .
C1 N1 Er1 116.0(4) . .
C9 N1 Er1 123.7(5) . .
C9 N1 C1 120.3(6) . .
C10 N2 Er1 114.2(5) . .
C10 N2 C11 119.6(11) . .
C10 N2 C11' 114.2(18) . .
C11 N2 Er1 125.7(9) . .
C11' N2 Er1 131.6(17) . .
N1 C1 C2 118.7(6) . .
N1 C1 C6 121.4(6) . .
C2 C1 C6 119.9(7) . .
O1 C2 C1 117.5(6) . .
O1 C2 C3 124.7(6) . .
C3 C2 C1 117.8(6) . .
C2 C3 H3 118.9 . .
C2 C3 C4 122.2(7) . .
C4 C3 H3 118.9 . .
C3 C4 H4 119.6 . .
C5 C4 C3 120.9(7) . .
C5 C4 H4 119.6 . .
C4 C5 H5 120.0 . .
C4 C5 C6 120.1(7) . .
C6 C5 H5 120.0 . .
C5 C6 C1 119.2(7) . .
C5 C6 C7 124.3(7) . .
C7 C6 C1 116.5(7) . .
C6 C7 H7 119.7 . .
C8 C7 C6 120.6(7) . .
C8 C7 H7 119.7 . .
C7 C8 H8 120.1 . .
C7 C8 C9 119.8(7) . .
C9 C8 H8 120.1 . .
N1 C9 C8 121.3(8) . .
N1 C9 C10 116.6(6) . .
C8 C9 C10 121.9(7) . .
N2 C10 C9 121.4(7) . .
N2 C10 H10 119.3 . .
C9 C10 H10 119.3 . .
O2 C20 C21 123.9(7) . .
O2 C20 C19 117.5(11) . .
O2 C20 C19A 121.0(11) . .
C21 C20 C19 118.0(10) . .
C21 C20 C19A 114.2(11) . .
C20 C21 H21 118.7 . .
C22 C21 C20 122.7(6) . .
C22 C21 H21 118.7 . .
O3 C22 C21 126.2(7) . .
O3 C22 C23 114.2(7) . .
C21 C22 C23 119.5(6) . .
C22 C23 H23A 109.5 . .
C22 C23 H23B 109.5 . .
C22 C23 H23C 109.5 . .
H23A C23 H23B 109.5 . .
H23A C23 H23C 109.5 . .
H23B C23 H23C 109.5 . .
F1 C23 C22 110.8(9) . .
F2 C23 C22 112.0(8) . .
F2 C23 F1 109.1(9) . .
F2 C23 F3 112.0(10) . .
F3 C23 C22 108.5(9) . .
F3 C23 F1 104.2(8) . .
O4 C25 C26 126.3(6) . .
O4 C25 C24 122.3(9) . .
O4 C25 C24A 108.9(8) . .
C26 C25 C24 111.3(8) . .
C26 C25 C24A 124.2(8) . .
C25 C26 H26 119.3 . .
C27 C26 C25 121.4(6) . .
C27 C26 H26 119.3 . .
O5 C27 C26 125.7(7) . .
O5 C27 C28 115.2(7) . .
C26 C27 C28 119.1(7) . .
C27 C28 H28A 109.5 . .
C27 C28 H28B 109.5 . .
C27 C28 H28C 109.5 . .
H28A C28 H28B 109.5 . .
H28A C28 H28C 109.5 . .
H28B C28 H28C 109.5 . .
F4' C28 C27 108.2(8) . .
F5' C28 C27 110.5(8) . .
F5' C28 F4' 106.2(11) . .
F6' C28 C27 113.0(9) . .
F6' C28 F4' 108.7(11) . .
F6' C28 F5' 109.9(10) . .
F4 C24 C25 104.5(15) . .
F5 C24 C25 118.8(18) . .
F5 C24 F4 106.0(9) . .
F6 C24 C25 109.3(14) . .
F6 C24 F4 108.5(9) . .
F6 C24 F5 109.2(9) . .
F4A C24A C25 112.1(14) . .
F5A C24A C25 112.4(16) . .
F5A C24A F4A 102.9(8) . .
F6A C24A C25 117.2(13) . .
F6A C24A F4A 104.9(8) . .
F6A C24A F5A 106.1(8) . .
C12 C11 N2 119.0(18) . .
C12 C11 C16 120.0 . .
C16 C11 N2 121.0(18) . .
C11 C12 H12 120.0 . .
C11 C12 C13 120.0 . .
C13 C12 H12 120.0 . .
C12 C13 H13 120.0 . .
C12 C13 C14 120.0 . .
C14 C13 H13 120.0 . .
C13 C14 C17 119.6(17) . .
C15 C14 C13 120.0 . .
C15 C14 C17 120.4(17) . .
C14 C15 H15 120.0 . .
C16 C15 C14 120.0 . .
C16 C15 H15 120.0 . .
C11 C16 H16 120.0 . .
C15 C16 C11 120.0 . .
C15 C16 H16 120.0 . .
C14 C17 H17A 109.7 . .
C14 C17 H17B 109.7 . .
C14 C17 C18 109.8(9) . .
H17A C17 H17B 108.2 . .
C18 C17 H17A 109.7 . .
C18 C17 H17B 109.7 . .
C17 C18 H18A 109.5 . .
C17 C18 H18B 109.5 . .
C17 C18 H18C 109.5 . .
H18A C18 H18B 109.5 . .
H18A C18 H18C 109.5 . .
H18B C18 H18C 109.5 . .
F1' C19 C20 115(3) . .
F1' C19 F2' 110.1(11) . .
F1' C19 F3' 110.6(11) . .
F2' C19 C20 102(2) . .
F3' C19 C20 109(2) . .
F3' C19 F2' 109.2(11) . .
F1'A C19A C20 101(3) . .
F1'A C19A F2'A 111.2(11) . .
F1'A C19A F3'A 110.3(11) . .
F2'A C19A C20 112(2) . .
F2'A C19A F3'A 109.7(11) . .
F3'A C19A C20 113(2) . .
C12' C11' N2 116(3) . .
C12' C11' C16' 120.0 . .
C16' C11' N2 124(3) . .
C11' C12' H12' 120.0 . .
C11' C12' C13' 120.0 . .
C13' C12' H12' 120.0 . .
C12' C13' H13' 120.0 . .
C14' C13' C12' 120.0 . .
C14' C13' H13' 120.0 . .
C13' C14' C17' 121(3) . .
C15' C14' C13' 120.0 . .
C15' C14' C17' 119(3) . .
C14' C15' H15' 120.0 . .
C14' C15' C16' 120.0 . .
C16' C15' H15' 120.0 . .
C11' C16' H16' 120.0 . .
C15' C16' C11' 120.0 . .
C15' C16' H16' 120.0 . .
C14' C17' H17C 108.1 . .
C14' C17' H17D 108.1 . .
C14' C17' C18' 117(2) . .
H17C C17' H17D 107.3 . .
C18' C17' H17C 108.1 . .
C18' C17' H17D 108.2 . .
C17' C18' H18D 109.5 . .
C17' C18' H18E 109.5 . .
C17' C18' H18F 109.4 . .
H18D C18' H18E 109.5 . .
H18D C18' H18F 109.5 . .
H18E C18' H18F 109.5 . .

loop_
_geom_bond_atom_site_label_1
_geom_bond_atom_site_label_2
_geom_bond_distance
_geom_bond_site_symmetry_2
Er1 Er1 3.7946(6) 3_656
Er1 O1 2.303(4) 3_656
Er1 O1 2.356(4) .
Er1 O2 2.326(5) .
Er1 O3 2.287(4) .
Er1 O4 2.329(4) .
Er1 O5 2.297(5) .
Er1 N1 2.437(5) .
Er1 N2 2.690(5) .
O1 Er1 2.303(4) 3_656
O1 C2 1.352(7) .
O2 C20 1.255(8) .
O3 C22 1.265(7) .
O4 C25 1.241(8) .
O5 C27 1.251(8) .
N1 C1 1.343(9) .
N1 C9 1.338(8) .
N2 C10 1.277(9) .
N2 C11 1.447(7) .
N2 C11' 1.442(9) .
C1 C2 1.427(8) .
C1 C6 1.437(9) .
C2 C3 1.372(10) .
C3 H3 0.9500 .
C3 C4 1.400(10) .
C4 H4 0.9500 .
C4 C5 1.362(10) .
C5 H5 0.9500 .
C5 C6 1.400(11) .
C6 C7 1.415(11) .
C7 H7 0.9500 .
C7 C8 1.347(12) .
C8 H8 0.9500 .
C8 C9 1.405(10) .
C9 C10 1.434(11) .
C10 H10 0.9500 .
C20 C21 1.415(11) .
C20 C19 1.54(3) .
C20 C19A 1.48(3) .
C21 H21 0.9500 .
C21 C22 1.366(10) .
C22 C23 1.519(11) .
C23 H23A 0.9800 .
C23 H23B 0.9800 .
C23 H23C 0.9800 .
C23 F1 1.331(12) .
C23 F2 1.204(13) .
C23 F3 1.285(14) .
C25 C26 1.417(10) .
C25 C24 1.495(9) .
C25 C24A 1.526(9) .
C26 H26 0.9500 .
C26 C27 1.384(10) .
C27 C28 1.512(11) .
C28 H28A 0.9800 .
C28 H28B 0.9800 .
C28 H28C 0.9800 .
C28 F4' 1.358(14) .
C28 F5' 1.313(13) .
C28 F6' 1.284(13) .
C24 F4 1.342(10) .
C24 F5 1.335(9) .
C24 F6 1.297(9) .
C24A F4A 1.370(9) .
C24A F5A 1.353(9) .
C24A F6A 1.325(9) .
C11 C12 1.3900 .
C11 C16 1.3900 .
C12 H12 0.9500 .
C12 C13 1.3900 .
C13 H13 0.9500 .
C13 C14 1.3900 .
C14 C15 1.3900 .
C14 C17 1.522(9) .
C15 H15 0.9500 .
C15 C16 1.3900 .
C16 H16 0.9500 .
C17 H17A 0.9900 .
C17 H17B 0.9900 .
C17 C18 1.529(10) .
C18 H18A 0.9800 .
C18 H18B 0.9800 .
C18 H18C 0.9800 .
C19 F1' 1.327(10) .
C19 F2' 1.347(10) .
C19 F3' 1.343(10) .
C19A F1'A 1.326(10) .
C19A F2'A 1.338(10) .
C19A F3'A 1.346(10) .
C11' C12' 1.3900 .
C11' C16' 1.3900 .
C12' H12' 0.9500 .
C12' C13' 1.3900 .
C13' H13' 0.9500 .
C13' C14' 1.3900 .
C14' C15' 1.3900 .
C14' C17' 1.508(10) .
C15' H15' 0.9500 .
C15' C16' 1.3900 .
C16' H16' 0.9500 .
C17' H17C 0.9900 .
C17' H17D 0.9900 .
C17' C18' 1.528(10) .
C18' H18D 0.9800 .
C18' H18E 0.9800 .
C18' H18F 0.9800 .

loop_
_geom_torsion_atom_site_label_1
_geom_torsion_atom_site_label_2
_geom_torsion_atom_site_label_3
_geom_torsion_atom_site_label_4
_geom_torsion
_geom_torsion_site_symmetry_1
Er1 O1 C2 C1 -6.1(7) .
Er1 O1 C2 C1 164.3(4) 3_656
Er1 O1 C2 C3 -15.8(9) 3_656
Er1 O1 C2 C3 173.8(5) .
Er1 O2 C20 C21 -10.7(12) .
Er1 O2 C20 C19 178.2(10) .
Er1 O2 C20 C19A 157.8(11) .
Er1 O3 C22 C21 11.3(11) .
Er1 O3 C22 C23 -170.4(6) .
Er1 O4 C25 C26 -9.7(11) .
Er1 O4 C25 C24 173.9(8) .
Er1 O4 C25 C24A 161.7(7) .
Er1 O5 C27 C26 6.2(11) .
Er1 O5 C27 C28 -172.4(5) .
Er1 N1 C1 C2 1.6(8) .
Er1 N1 C1 C6 -176.6(5) .
Er1 N1 C9 C8 179.2(6) .
Er1 N1 C9 C10 4.4(9) .
Er1 N2 C10 C9 -8.2(9) .
Er1 N2 C11 C12 40.6(9) .
Er1 N2 C11 C16 -139.4(9) .
Er1 N2 C11' C12' 32.7(18) .
Er1 N2 C11' C16' -147.3(18) .
O1 C2 C3 C4 177.8(6) .
O2 C20 C21 C22 2.7(12) .
O2 C20 C19 F1' -5.5(17) .
O2 C20 C19 F2' -124.8(14) .
O2 C20 C19 F3' 119.7(14) .
O2 C20 C19A F1'A 35.4(15) .
O2 C20 C19A F2'A -82.9(18) .
O2 C20 C19A F3'A 153.1(16) .
O3 C22 C23 F1 176.3(8) .
O3 C22 C23 F2 54.2(12) .
O3 C22 C23 F3 -69.9(10) .
O4 C25 C26 C27 1.4(11) .
O4 C25 C24 F4 -59.1(14) .
O4 C25 C24 F5 -176.9(12) .
O4 C25 C24 F6 56.9(14) .
O4 C25 C24A F4A -64.6(12) .
O4 C25 C24A F5A -179.9(10) .
O4 C25 C24A F6A 56.9(13) .
O5 C27 C28 F4' 76.0(10) .
O5 C27 C28 F5' -40.0(11) .
O5 C27 C28 F6' -163.6(9) .
N1 C1 C2 O1 2.8(9) .
N1 C1 C2 C3 -177.1(6) .
N1 C1 C6 C5 178.4(7) .
N1 C1 C6 C7 -3.5(11) .
N1 C9 C10 N2 3.4(11) .
N2 C11 C12 C13 180.00(9) .
N2 C11 C16 C15 180.00(9) .
N2 C11' C12' C13' -179.98(9) .
N2 C11' C16' C15' 179.98(10) .
C1 N1 C9 C8 0.7(11) .
C1 N1 C9 C10 -174.1(7) .
C1 C2 C3 C4 -2.3(10) .
C1 C6 C7 C8 2.4(13) .
C2 C1 C6 C5 0.2(10) .
C2 C1 C6 C7 178.3(7) .
C2 C3 C4 C5 2.1(11) .
C3 C4 C5 C6 -0.6(12) .
C4 C5 C6 C1 -0.5(12) .
C4 C5 C6 C7 -178.4(8) .
C5 C6 C7 C8 -179.6(9) .
C6 C1 C2 O1 -178.9(6) .
C6 C1 C2 C3 1.1(9) .
C6 C7 C8 C9 0.1(15) .
C7 C8 C9 N1 -1.8(14) .
C7 C8 C9 C10 172.7(9) .
C8 C9 C10 N2 -171.4(8) .
C9 N1 C1 C2 -179.8(6) .
C9 N1 C1 C6 2.0(10) .
C10 N2 C11 C12 -148.2(10) .
C10 N2 C11 C16 31.8(10) .
C10 N2 C11' C12' -149.3(16) .
C10 N2 C11' C16' 30.7(16) .
C20 C21 C22 O3 -2.9(12) .
C20 C21 C22 C23 178.9(8) .
C21 C20 C19 F1' -177.1(13) .
C21 C20 C19 F2' 63.6(17) .
C21 C20 C19 F3' -51.9(17) .
C21 C20 C19A F1'A -155.0(13) .
C21 C20 C19A F2'A 86.7(17) .
C21 C20 C19A F3'A -37(2) .
C21 C22 C23 F1 -5.3(12) .
C21 C22 C23 F2 -127.4(10) .
C21 C22 C23 F3 108.5(10) .
C25 C26 C27 O5 0.4(11) .
C25 C26 C27 C28 178.9(6) .
C26 C25 C24 F4 124.0(11) .
C26 C25 C24 F5 6.2(15) .
C26 C25 C24 F6 -120.1(11) .
C26 C25 C24A F4A 107.1(11) .
C26 C25 C24A F5A -8.2(14) .
C26 C25 C24A F6A -131.5(11) .
C26 C27 C28 F4' -102.7(10) .
C26 C27 C28 F5' 141.3(9) .
C26 C27 C28 F6' 17.8(12) .
C24 C25 C26 C27 178.2(9) .
C24A C25 C26 C27 -168.7(9) .
C11 N2 C10 C9 179.6(9) .
C11 C12 C13 C14 0.0 .
C12 C11 C16 C15 0.0 .
C12 C13 C14 C15 0.0 .
C12 C13 C14 C17 -180.0(3) .
C13 C14 C15 C16 0.0 .
C13 C14 C17 C18 109.1(15) .
C14 C15 C16 C11 0.0 .
C15 C14 C17 C18 -70.9(15) .
C16 C11 C12 C13 0.0 .
C17 C14 C15 C16 180.0(3) .
C19 C20 C21 C22 173.7(11) .
C19A C20 C21 C22 -166.5(11) .
C11' N2 C10 C9 173.4(13) .
C11' C12' C13' C14' 0.0 .
C12' C11' C16' C15' 0.0 .
C12' C13' C14' C15' 0.0 .
C12' C13' C14' C17' -179.9(4) .
C13' C14' C15' C16' 0.0 .
C13' C14' C17' C18' -60(3) .
C14' C15' C16' C11' 0.0 .
C15' C14' C17' C18' 120(3) .
C16' C11' C12' C13' 0.0 .
C17' C14' C15' C16' 179.9(4) .
